data_1509107
loop_
_publ_author_name
'Perrin, C.'
'Imhaine, S.'
'Sergent, M.'

_publ_section_title
;
 Tungsten pair formation in tungsten oxybromide chemistry: the crystal
 structure of the one-dimensional Ag0.37 W O Br3
;
_journal_name_full 'Materials Research Bulletin'
_journal_page_first 927
_journal_page_last 933
_journal_paper_doi 10.1016/S0025-5408(98)00052-X
_journal_volume 33
_journal_year 1998
_chemical_formula_sum 'Ag0.37 Br3 O W'
_chemical_name_systematic 'Silver tungsten oxide bromide (0.37/1/1/3)'
_space_group_IT_number 2
_symmetry_space_group_name_Hall '-P 1'
_symmetry_space_group_name_H-M 'P -1'
_cell_angle_alpha 101.8
_cell_angle_beta 100.25
_cell_angle_gamma 105.34
_cell_formula_units_Z 2
_cell_length_a 3.766
_cell_length_b 7.101
_cell_length_c 10.49
_cell_volume 256.691
_citation_journal_id_ASTM MRBUAC
_cod_data_source_file silver0-1_71.cif
_cod_data_source_block Ag0.37Br3O1W1
_cod_original_cell_volume 256.6909
_cod_original_formula_sum 'Ag0.37 Br3 O1 W1'
_cod_database_code 1509107

loop_
_symmetry_equiv_pos_as_xyz
x,y,z
-x,-y,-z

loop_
_atom_site_label
_atom_site_type_symbol
_atom_site_fract_x
_atom_site_fract_y
_atom_site_fract_z
_atom_site_occupancy
Br2 Br-1 0.1814 0.3112 0.0538 1
Ag1 Ag+1 0.269 0.001 0.5332 0.366
Br1 Br-1 0.012 0.7437 0.2804 1
Br3 Br-1 0.3159 0.2621 0.3688 1
O1 O-2 0.571 0.001 0.139 1
W1 W+4 0.0726 0.0016 0.1438 1
